data_7115206
loop_
_publ_author_name
'Yufit, Dmitrii S.'
'Howard, Judith A. K.'
'Price, Daniel J.'
'Gutschke, Siegfried O. H.'
'Powell, Annie K.'
'Wood, Paul T.'

_publ_section_title
;
 New type of metal squarates. Magnetic and multi-temperature X-ray study
 of di-hydroxy(\m6-squarato)manganese&#x2020;
;
_journal_issue 16
_journal_name_full 'Chemical Communications'
_journal_page_first 1561
_journal_paper_doi 10.1039/a903032h
_journal_year 1999
_chemical_formula_sum 'C4 H2 Mn2 O6'
_chemical_formula_weight 255.94
_chemical_name_systematic
;
 di-hydroxy-(\m^6^-squarato)manganese
;
_space_group_IT_number 14
_symmetry_cell_setting monoclinic
_symmetry_space_group_name_Hall '-P 2ybc'
_symmetry_space_group_name_H-M 'P 1 21/c 1'
_atom_sites_solution_hydrogens difmap
_atom_sites_solution_primary direct
_atom_sites_solution_secondary difmap
_audit_creation_method SHELXL
_cell_angle_alpha 90.00
_cell_angle_beta 99.81(3)
_cell_angle_gamma 90.00
_cell_formula_units_Z 2
_cell_length_a 3.3770(7)
_cell_length_b 10.268(2)
_cell_length_c 8.576(2)
_cell_measurement_reflns_used 24
_cell_measurement_temperature 20(1)
_cell_measurement_theta_max 15.9
_cell_measurement_theta_min 12.3
_cell_volume 293.02(11)
_computing_cell_refinement 'RAFIN (Filhol,Ellis, Pryor, 1987)'
_computing_data_collection 'MAD (Allibon, 1996)'
_computing_data_reduction 'C5N (Lehmann, Wilson, 1987)'
_computing_molecular_graphics SHELXTL
_computing_publication_material SHELXTL
_computing_structure_refinement 'SHELXL-93 (Sheldrick, 1993)'
_computing_structure_solution 'SHELXS-86 (Sheldrick, 1990)'
_diffrn_ambient_temperature 20(1)
_diffrn_measurement_device Fddd
_diffrn_measurement_method \w-scan
_diffrn_radiation_monochromator graphite
_diffrn_radiation_source 'rotating anode'
_diffrn_radiation_type MoK\a
_diffrn_radiation_wavelength 0.71073
_diffrn_reflns_av_R_equivalents 0.0172
_diffrn_reflns_av_sigmaI/netI 0.0192
_diffrn_reflns_limit_h_max 4
_diffrn_reflns_limit_h_min -4
_diffrn_reflns_limit_k_max 12
_diffrn_reflns_limit_k_min -12
_diffrn_reflns_limit_l_max 10
_diffrn_reflns_limit_l_min -1
_diffrn_reflns_number 1231
_diffrn_reflns_theta_max 25.00
_diffrn_reflns_theta_min 3.12
_diffrn_standards_decay_% 0
_diffrn_standards_interval_count 96
_diffrn_standards_number 4
_exptl_absorpt_coefficient_mu 4.288
_exptl_absorpt_correction_T_max 0.92
_exptl_absorpt_correction_T_min 0.69
_exptl_absorpt_correction_type 'numerical from crystal shape'
_exptl_crystal_colour 'light yellow'
_exptl_crystal_density_diffrn 2.901
_exptl_crystal_density_method 'not measured'
_exptl_crystal_description plate
_exptl_crystal_F_000 248
_exptl_crystal_size_max 0.04
_exptl_crystal_size_mid 0.025
_exptl_crystal_size_min 0.01
_refine_diff_density_max 0.301
_refine_diff_density_min -0.230
_refine_diff_density_rms 0.059
_refine_ls_extinction_coef 0.005(1)
_refine_ls_extinction_expression Fc^*^=kFc[1+0.001xFc^2^\l^3^/sin(2\q)]^-1/4^
_refine_ls_extinction_method SHELXL
_refine_ls_goodness_of_fit_all 1.052
_refine_ls_goodness_of_fit_obs 1.059
_refine_ls_hydrogen_treatment refall
_refine_ls_matrix_type full
_refine_ls_number_parameters 60
_refine_ls_number_reflns 504
_refine_ls_number_restraints 0
_refine_ls_restrained_S_all 1.128
_refine_ls_restrained_S_obs 1.059
_refine_ls_R_factor_all 0.0156
_refine_ls_R_factor_obs 0.0138
_refine_ls_shift/esd_max 0.001
_refine_ls_shift/esd_mean 0.000
_refine_ls_structure_factor_coef Fsqd
_refine_ls_weighting_details 'w=1/[\s^2^(Fo^2^)+(0.0090P)^2^+0.2800P] where P=(Fo^2^+2Fc^2^)/3'
_refine_ls_weighting_scheme calc
_refine_ls_wR_factor_all 0.0358
_refine_ls_wR_factor_obs 0.0325
_reflns_number_observed 476
_reflns_number_total 506
_reflns_observed_criterion >2sigma(I)
_cod_data_source_file 903032h.txt
_cod_data_source_block 20
_cod_depositor_comments
;
The following automatic conversions were performed:

'_refine_ls_weighting_scheme' value 'calc
w=1/[\s^2^(Fo^2^)+(0.0090P)^2^+0.2800P] where P=(Fo^2^+2Fc^2^)/3' was
changed to 'calc'. New tag '_refine_ls_weighting_details' was
created. The value of the new tag was set to
'w=1/[\s^2^(Fo^2^)+(0.0090P)^2^+0.2800P] where P=(Fo^2^+2Fc^2^)/3'.

Automatic conversion script
Id: cif_fix_values 3143 2015-03-26 13:38:13Z robertas 
;
_cod_original_cell_volume 293.0(1)
_cod_original_sg_symbol_H-M 'P 2(1)/c'
_cod_database_code 7115206

loop_
_symmetry_equiv_pos_as_xyz
'x, y, z'
'-x, y+1/2, -z+1/2'
'-x, -y, -z'
'x, -y-1/2, z-1/2'

loop_
_atom_site_aniso_label
_atom_site_aniso_U_11
_atom_site_aniso_U_22
_atom_site_aniso_U_33
_atom_site_aniso_U_23
_atom_site_aniso_U_13
_atom_site_aniso_U_12
Mn1 0.0045(2) 0.0032(2) 0.0057(2) -0.00012(11) 0.00096(11) -0.00002(10)
O1 0.0062(7) 0.0071(6) 0.0063(6) 0.0011(5) 0.0014(5) 0.0010(5)
O2 0.0072(7) 0.0049(6) 0.0088(6) 0.0007(5) 0.0013(5) 0.0007(5)
O3 0.0079(7) 0.0060(7) 0.0061(7) 0.0017(5) 0.0015(5) 0.0009(5)
C1 0.0013(9) 0.0069(9) 0.0096(9) -0.0005(8) 0.0025(7) -0.0022(7)
C2 0.0034(9) 0.0061(9) 0.0086(9) -0.0002(7) 0.0033(7) 0.0020(7)

loop_
_atom_site_label
_atom_site_type_symbol
_atom_site_fract_x
_atom_site_fract_y
_atom_site_fract_z
_atom_site_U_iso_or_equiv
_atom_site_thermal_displace_type
_atom_site_occupancy
_atom_site_calc_flag
Mn1 Mn 0.28955(8) 0.61597(2) 0.08002(3) 0.00446(12) Uani 1 d
O1 O -0.1499(4) 0.61401(12) 0.26732(15) 0.0065(3) Uani 1 d
O2 O 0.3236(4) 0.82134(12) 0.12141(15) 0.0070(3) Uani 1 d
O3 O 0.2726(4) 0.40385(13) 0.0697(2) 0.0066(3) Uani 1 d
C1 C 0.1438(5) 0.9187(2) 0.0542(2) 0.0057(4) Uani 1 d
C2 C -0.0688(5) 0.5512(2) 0.3954(2) 0.0058(4) Uani 1 d
H1 H 0.3295(84) 0.3687(26) 0.1536(37) 0.034(8) Uiso 1 d

loop_
_atom_type_symbol
_atom_type_description
_atom_type_scat_dispersion_real
_atom_type_scat_dispersion_imag
_atom_type_scat_source
C C 0.0033 0.0016 'International Tables Vol C Tables 4.2.6.8 and 6.1.1.4'
H H 0.0000 0.0000 'International Tables Vol C Tables 4.2.6.8 and 6.1.1.4'
O O 0.0106 0.0060 'International Tables Vol C Tables 4.2.6.8 and 6.1.1.4'
Mn Mn 0.3368 0.7283 'International Tables Vol C Tables 4.2.6.8 and 6.1.1.4'

loop_
_geom_angle_atom_site_label_1
_geom_angle_atom_site_label_2
_geom_angle_atom_site_label_3
_geom_angle
_geom_angle_site_symmetry_1
_geom_angle_site_symmetry_3
O3 Mn1 O3 105.59(6) 3_565 3_665
O3 Mn1 O2 102.31(5) 3_565 .
O3 Mn1 O2 99.86(5) 3_665 .
O3 Mn1 O3 82.22(5) 3_565 .
O3 Mn1 O3 84.04(5) 3_665 .
O2 Mn1 O3 172.86(5) . .
O3 Mn1 O1 170.50(5) 3_565 1_655
O3 Mn1 O1 81.05(5) 3_665 1_655
O2 Mn1 O1 82.88(5) . 1_655
O3 Mn1 O1 91.88(5) . 1_655
O3 Mn1 O1 79.01(5) 3_565 .
O3 Mn1 O1 172.02(5) 3_665 .
O2 Mn1 O1 85.29(4) . .
O3 Mn1 O1 90.22(5) . .
O1 Mn1 O1 93.64(5) 1_655 .
O3 Mn1 Mn1 94.96(4) 3_565 3_665
O3 Mn1 Mn1 42.66(4) 3_665 3_665
O2 Mn1 Mn1 142.17(4) . 3_665
O3 Mn1 Mn1 41.39(4) . 3_665
O1 Mn1 Mn1 85.35(4) 1_655 3_665
O1 Mn1 Mn1 131.36(3) . 3_665
O3 Mn1 Mn1 41.89(4) 3_565 3_565
O3 Mn1 Mn1 96.06(4) 3_665 3_565
O2 Mn1 Mn1 143.90(4) . 3_565
O3 Mn1 Mn1 40.32(4) . 3_565
O1 Mn1 Mn1 131.78(4) 1_655 3_565
O1 Mn1 Mn1 82.99(3) . 3_565
Mn1 Mn1 Mn1 63.31(2) 3_665 3_565
C2 O1 Mn1 130.74(12) . 1_455
C2 O1 Mn1 121.78(11) . .
Mn1 O1 Mn1 93.64(5) 1_455 .
C1 O2 Mn1 134.40(12) . .
Mn1 O3 Mn1 105.59(6) 3_565 3_665
Mn1 O3 Mn1 97.78(5) 3_565 .
Mn1 O3 Mn1 95.96(5) 3_665 .
O2 C1 C2 135.9(2) . 4_575
O2 C1 C2 134.3(2) . 2
C2 C1 C2 89.77(15) 4_575 2
O1 C2 C1 134.6(2) . 4_576
O1 C2 C1 135.2(2) . 2_545
C1 C2 C1 90.23(15) 4_576 2_545

loop_
_geom_bond_atom_site_label_1
_geom_bond_atom_site_label_2
_geom_bond_distance
_geom_bond_site_symmetry_2
Mn1 O3 2.1128(15) 3_565
Mn1 O3 2.1271(15) 3_665
Mn1 O2 2.1383(14) .
Mn1 O3 2.1802(14) .
Mn1 O1 2.2645(15) 1_655
Mn1 O1 2.3655(14) .
Mn1 Mn1 3.2000(7) 3_665
Mn1 Mn1 3.2349(8) 3_565
O1 C2 1.263(2) .
O1 Mn1 2.2645(15) 1_455
O2 C1 1.257(2) .
O3 Mn1 2.1128(15) 3_565
O3 Mn1 2.1270(14) 3_665
C1 C2 1.460(3) 4_575
C1 C2 1.463(3) 2
C2 C1 1.460(3) 4_576
C2 C1 1.463(3) 2_545
